data_7222911
loop_
_publ_author_name
'Krug, V.'
'Koellner, G.'
'Mueller, U.'

_publ_section_title
;
 Reaktionen von Titantetrachlorid mit Bistrimethylsilylsulfid. Die
 Kristallstrukturen von (N Et4)2 (Ti S Cl4), (P Ph4)2 (Ti S Cl4) (C H2
 Cl2)2, (P Ph4)2 (Ti3 O (S2)3 Cl6) (C H3 C N) und Ti4 O (S2)4 Cl6.
;
_journal_name_full
;
Zeitschrift fuer Naturforschung, Teil B. Anorganische Chemie, Organische 
Chemie (42,1987-)
;
_journal_page_first 1501
_journal_page_last 1509
_journal_volume 43
_journal_year 1988
_chemical_formula_sum 'Cl6 O S8 Ti4'
_chemical_name_systematic 'Ti4 O (S2)4 Cl6'
_space_group_IT_number 15
_symmetry_space_group_name_Hall '-C 2yc'
_symmetry_space_group_name_H-M 'C 1 2/c 1'
_cell_angle_alpha 90
_cell_angle_beta 108.35
_cell_angle_gamma 90
_cell_formula_units_Z 4
_cell_length_a 9.173
_cell_length_b 16.325
_cell_length_c 12.685
_cell_volume 1802.978
_citation_journal_id_ASTM ZNBSEN
_cod_data_source_file Krug_ZNBSEN_1988_972.cif
_cod_data_source_block Cl6O1S8Ti4
_cod_original_formula_sum 'Cl6 O1 S8 Ti4'
_cod_database_code 7222911

loop_
_symmetry_equiv_pos_as_xyz
x,y,z
-x,y,-z+1/2
-x,-y,-z
x,-y,z-1/2
x+1/2,y+1/2,z
-x+1/2,y+1/2,-z+1/2
-x+1/2,-y+1/2,-z
x+1/2,-y+1/2,z-1/2

loop_
_atom_site_label
_atom_site_type_symbol
_atom_site_fract_x
_atom_site_fract_y
_atom_site_fract_z
_atom_site_occupancy
_atom_site_U_iso_or_equiv
Cl2 Cl-1 0.3914 -0.0379 0.367 1 0.0
S3 S-1 0.2137 0.07 0.1151 1 0.0
Ti2 Ti+4 0.1808 0.0334 0.2903 1 0.0
Cl1 Cl-1 0.0534 0.2605 -0.0042 1 0.0
Cl3 Cl-1 -0.1894 0.1089 0.0341 1 0.0
O1 O-2 0 0.1104 0.25 1 0.0
S4 S-1 0.3128 0.1539 0.2351 1 0.0
Ti1 Ti+4 0.0493 0.1875 0.1427 1 0.0
S2 S-1 -0.011 -0.0654 0.3277 1 0.0
S1 S-1 0.1145 0.2857 0.2917 1 0.0
